data_7246206
loop_
_publ_author_name
'Gusev, Alexey'
'Kiskin, Mikhail'
'Braga, Elena'
'Zamnius, Ekaterina'
'Kryukova, Mariya'
'Karaush-Karmazin, Nataliya'
'Baryshnikov, Glib'
'Minaev, Boris'
'Linert, Wolfgang'

_publ_section_title
;
 Structure and emission properties of dinuclear copper(i) complexes with
 pyridyltriazole
;
_journal_issue 6
_journal_name_full 'RSC Advances'
_journal_page_first 3899
_journal_page_last 3909
_journal_paper_doi 10.1039/D2RA06986E
_journal_volume 13
_journal_year 2023
_chemical_formula_sum 'C63 H60 Cu2 I2 N10 O3 P2'
_chemical_formula_weight 1448.03
_space_group_crystal_system triclinic
_space_group_IT_number 2
_space_group_name_Hall '-P 1'
_space_group_name_H-M_alt 'P -1'
_atom_sites_solution_hydrogens geom
_audit_creation_method SHELXL-2018/3
_audit_update_record
;
2022-10-28 deposited with the CCDC.	2023-01-23 downloaded from the CCDC.
;
_cell_angle_alpha 65.426(2)
_cell_angle_beta 78.953(2)
_cell_angle_gamma 64.641(2)
_cell_formula_units_Z 1
_cell_length_a 11.3677(6)
_cell_length_b 12.0415(6)
_cell_length_c 13.6045(7)
_cell_measurement_reflns_used 4376
_cell_measurement_temperature 150(2)
_cell_measurement_theta_max 29.77
_cell_measurement_theta_min 2.23
_cell_volume 1530.17(14)
_computing_structure_refinement 'SHELXL-2018/3 (Sheldrick, 2018)'
_computing_structure_solution 'SHELXT 2014/5 (Sheldrick, 2014)'
_diffrn_ambient_temperature 150(2)
_diffrn_measured_fraction_theta_full 0.990
_diffrn_measured_fraction_theta_max 0.991
_diffrn_measurement_device_type 'Bruker APEX-II CCD'
_diffrn_measurement_method '\f and \w scans'
_diffrn_radiation_type MoK\a
_diffrn_radiation_wavelength 0.71073
_diffrn_reflns_av_R_equivalents 0.0441
_diffrn_reflns_av_unetI/netI 0.0752
_diffrn_reflns_Laue_measured_fraction_full 0.990
_diffrn_reflns_Laue_measured_fraction_max 0.991
_diffrn_reflns_limit_h_max 14
_diffrn_reflns_limit_h_min -14
_diffrn_reflns_limit_k_max 14
_diffrn_reflns_limit_k_min -15
_diffrn_reflns_limit_l_max 17
_diffrn_reflns_limit_l_min -17
_diffrn_reflns_number 15365
_diffrn_reflns_point_group_measured_fraction_full 0.990
_diffrn_reflns_point_group_measured_fraction_max 0.991
_diffrn_reflns_theta_full 25.242
_diffrn_reflns_theta_max 27.877
_diffrn_reflns_theta_min 2.598
_diffrn_source 'fine-focus sealed tube'
_exptl_absorpt_coefficient_mu 1.810
_exptl_absorpt_correction_T_max 0.7461
_exptl_absorpt_correction_T_min 0.5949
_exptl_absorpt_correction_type multi-scan
_exptl_absorpt_process_details
;
 SADABS 2016/2: Krause, L., Herbst-Irmer, R., Sheldrick G.M. & Stalke D.,
 J. Appl. Cryst. 48 (2015) 3-10
;
_exptl_crystal_colour yellow
_exptl_crystal_density_diffrn 1.571
_exptl_crystal_description plate
_exptl_crystal_F_000 726
_exptl_crystal_preparation Luminescent
_exptl_crystal_size_max 0.120
_exptl_crystal_size_mid 0.100
_exptl_crystal_size_min 0.020
_refine_diff_density_max 0.915
_refine_diff_density_min -0.842
_refine_diff_density_rms 0.123
_refine_ls_extinction_method none
_refine_ls_goodness_of_fit_ref 1.004
_refine_ls_hydrogen_treatment constr
_refine_ls_matrix_type full
_refine_ls_number_parameters 373
_refine_ls_number_reflns 7227
_refine_ls_number_restraints 2
_refine_ls_restrained_S_all 1.005
_refine_ls_R_factor_all 0.0695
_refine_ls_R_factor_gt 0.0475
_refine_ls_shift/su_max 0.001
_refine_ls_shift/su_mean 0.000
_refine_ls_structure_factor_coef Fsqd
_refine_ls_weighting_details 'w=1/[\s^2^(Fo^2^)+(0.0264P)^2^+2.0265P] where P=(Fo^2^+2Fc^2^)/3'
_refine_ls_weighting_scheme calc
_refine_ls_wR_factor_gt 0.0837
_refine_ls_wR_factor_ref 0.0911
_reflns_Friedel_coverage 0.000
_reflns_number_gt 5502
_reflns_number_total 7227
_reflns_threshold_expression 'I > 2\s(I)'
_cod_data_source_file d2ra06986e2.cif
_cod_data_source_block cup_a
_cod_database_code 7246206
_shelx_shelxl_version_number 2018/3
_shelx_space_group_comment
;
The symmetry employed for this shelxl refinement is uniquely defined
by the following loop, which should always be used as a source of
symmetry information in preference to the above space-group names.
They are only intended as comments.
;
_shelx_estimated_absorpt_t_min 0.812
_shelx_estimated_absorpt_t_max 0.965

loop_
_space_group_symop_operation_xyz
'x, y, z'
'-x, -y, -z'

loop_
_atom_site_label
_atom_site_type_symbol
_atom_site_fract_x
_atom_site_fract_y
_atom_site_fract_z
_atom_site_U_iso_or_equiv
_atom_site_adp_type
_atom_site_occupancy
_atom_site_site_symmetry_order
_atom_site_calc_flag
_atom_site_refinement_flags_posn
_atom_site_refinement_flags_adp
_atom_site_refinement_flags_occupancy
_atom_site_disorder_assembly
_atom_site_disorder_group
Cu1 Cu 0.90047(5) 0.12530(5) 0.49978(4) 0.02136(12) Uani 1 1 d . . . . .
N1 N 0.7620(3) 0.1149(3) 0.6207(3) 0.0211(7) Uani 1 1 d . . . . .
N2 N 0.4498(3) 0.1588(3) 0.9457(3) 0.0212(7) Uani 1 1 d . . . . .
H2 H 0.515229 0.160600 0.969829 0.025 Uiso 1 1 calc R U . . .
N3 N 0.3346(3) 0.1645(3) 0.9991(3) 0.0230(8) Uani 1 1 d . . . . .
N4 N 0.3366(3) 0.1495(3) 0.8383(3) 0.0199(7) Uani 1 1 d . . . . .
N5 N -0.1208(3) 0.1793(4) 0.9895(3) 0.0279(9) Uani 1 1 d . . . . .
C1 C 0.6463(5) 0.1230(5) 0.6034(4) 0.0382(13) Uani 1 1 d . . . . .
H1 H 0.633603 0.121842 0.536886 0.046 Uiso 1 1 calc R U . . .
C1S C 0.6016(5) 0.1621(6) 1.1496(4) 0.0441(13) Uani 1 1 d . . . . .
H1SA H 0.600532 0.236304 1.163200 0.066 Uiso 1 1 calc R U . . .
H1SB H 0.670018 0.079640 1.192402 0.066 Uiso 1 1 calc R U . . .
H1SC H 0.516997 0.154734 1.170274 0.066 Uiso 1 1 calc R U . . .
C2 C 0.5441(4) 0.1328(5) 0.6774(4) 0.0359(12) Uani 1 1 d . . . . .
H2A H 0.464451 0.135806 0.662140 0.043 Uiso 1 1 calc R U . . .
C3 C 0.5585(4) 0.1384(4) 0.7731(3) 0.0202(9) Uani 1 1 d . . . . .
C4 C 0.6775(4) 0.1301(5) 0.7922(3) 0.0255(10) Uani 1 1 d . . . . .
H4 H 0.691353 0.133471 0.857409 0.031 Uiso 1 1 calc R U . . .
C5 C 0.7762(4) 0.1169(5) 0.7155(3) 0.0262(10) Uani 1 1 d . . . . .
H5 H 0.858317 0.108850 0.730685 0.031 Uiso 1 1 calc R U . . .
C6 C 0.4490(4) 0.1500(4) 0.8513(3) 0.0198(9) Uani 1 1 d . . . . .
C7 C 0.2705(4) 0.1581(4) 0.9310(3) 0.0193(8) Uani 1 1 d . . . . .
C8 C 0.1370(4) 0.1622(4) 0.9530(3) 0.0190(8) Uani 1 1 d . . . . .
C9 C 0.0693(4) 0.1725(4) 0.8728(3) 0.0260(10) Uani 1 1 d . . . . .
H9 H 0.108869 0.173381 0.804469 0.031 Uiso 1 1 calc R U . . .
C10 C -0.0577(4) 0.1814(5) 0.8956(4) 0.0328(11) Uani 1 1 d . . . . .
H10 H -0.103703 0.189588 0.839882 0.039 Uiso 1 1 calc R U . . .
C11 C -0.0529(4) 0.1681(4) 1.0660(4) 0.0263(10) Uani 1 1 d . . . . .
H11 H -0.094174 0.165154 1.134227 0.032 Uiso 1 1 calc R U . . .
C12 C 0.0733(4) 0.1608(4) 1.0514(3) 0.0226(9) Uani 1 1 d . . . . .
H12 H 0.116281 0.154752 1.107893 0.027 Uiso 1 1 calc R U . . .
C13 C 0.9858(4) 0.3556(4) 0.2804(3) 0.0208(9) Uani 1 1 d . . . . .
C14 C 1.0996(4) 0.2435(4) 0.2882(3) 0.0231(9) Uani 1 1 d . . . . .
H14 H 1.107368 0.160415 0.343995 0.028 Uiso 1 1 calc R U . . .
C15 C 1.2016(4) 0.2526(5) 0.2148(4) 0.0307(10) Uani 1 1 d . . . . .
H15 H 1.279019 0.176023 0.220584 0.037 Uiso 1 1 calc R U . . .
C16 C 1.1906(5) 0.3724(5) 0.1338(4) 0.0354(11) Uani 1 1 d . . . . .
H16 H 1.260161 0.378195 0.083212 0.043 Uiso 1 1 calc R U . . .
C17 C 1.0787(5) 0.4843(5) 0.1255(4) 0.0425(13) Uani 1 1 d . . . . .
H17 H 1.071666 0.567159 0.069670 0.051 Uiso 1 1 calc R U . . .
C18 C 0.9772(5) 0.4756(5) 0.1984(4) 0.0361(12) Uani 1 1 d . . . . .
H18 H 0.900369 0.552884 0.192321 0.043 Uiso 1 1 calc R U . . .
C19 C 0.7076(4) 0.4153(4) 0.3114(3) 0.0241(9) Uani 1 1 d . . . . .
C20 C 0.7027(5) 0.4388(5) 0.2038(4) 0.0356(11) Uani 1 1 d . . . . .
H20 H 0.780588 0.419452 0.161948 0.043 Uiso 1 1 calc R U . . .
C21 C 0.5820(6) 0.4911(6) 0.1571(5) 0.0516(15) Uani 1 1 d . . . . .
H21 H 0.578492 0.507155 0.083012 0.062 Uiso 1 1 calc R U . . .
C22 C 0.4680(6) 0.5202(6) 0.2157(5) 0.0535(16) Uani 1 1 d . . . . .
H22 H 0.386528 0.556247 0.182513 0.064 Uiso 1 1 calc R U . . .
C23 C 0.4734(5) 0.4963(6) 0.3228(5) 0.0502(15) Uani 1 1 d . . . . .
H23 H 0.395128 0.515924 0.364154 0.060 Uiso 1 1 calc R U . . .
C24 C 0.5920(5) 0.4439(5) 0.3707(4) 0.0356(11) Uani 1 1 d . . . . .
H24 H 0.594600 0.427109 0.445139 0.043 Uiso 1 1 calc R U . . .
C25 C 0.8391(4) 0.4484(4) 0.4493(3) 0.0210(9) Uani 1 1 d . . . . .
C26 C 0.8859(4) 0.3940(5) 0.5535(3) 0.0265(10) Uani 1 1 d . . . . .
H26 H 0.925916 0.300444 0.589015 0.032 Uiso 1 1 calc R U . . .
C27 C 0.8744(5) 0.4762(5) 0.6061(4) 0.0337(11) Uani 1 1 d . . . . .
H27 H 0.906131 0.438360 0.677327 0.040 Uiso 1 1 calc R U . . .
C28 C 0.8174(5) 0.6115(5) 0.5552(4) 0.0377(12) Uani 1 1 d . . . . .
H28 H 0.808928 0.667272 0.591346 0.045 Uiso 1 1 calc R U . . .
C29 C 0.7721(5) 0.6669(5) 0.4504(4) 0.0382(12) Uani 1 1 d . . . . .
H29 H 0.734694 0.760578 0.414110 0.046 Uiso 1 1 calc R U . . .
C30 C 0.7816(4) 0.5850(4) 0.3990(4) 0.0325(11) Uani 1 1 d . . . . .
H30 H 0.748223 0.623231 0.328360 0.039 Uiso 1 1 calc R U . . .
P1 P 0.86039(10) 0.33429(10) 0.38504(8) 0.0188(2) Uani 1 1 d . . . . .
O1S O 0.6266(3) 0.1845(4) 1.0383(2) 0.0387(9) Uani 1 1 d . . . . .
H1S H 0.701577 0.184783 1.021710 0.058 Uiso 1 1 calc R U . . .
I1 I 0.87809(3) -0.00436(3) 0.39055(2) 0.02220(8) Uani 1 1 d D . . . .
O2S O 0.5582(11) -0.0150(11) 0.4572(9) 0.105(4) Uiso 0.5 1 d D . P A 1
H2S H 0.630097 -0.014431 0.427788 0.158 Uiso 0.5 1 calc DR U P A 1
C2S C 0.4609(14) 0.1148(12) 0.4177(12) 0.088(5) Uiso 0.5 1 d D . P A 1
H2SA H 0.453723 0.161049 0.464545 0.132 Uiso 0.5 1 calc R U P A 1
H2SB H 0.377195 0.109763 0.417123 0.132 Uiso 0.5 1 calc R U P A 1
H2SC H 0.484240 0.163357 0.344043 0.132 Uiso 0.5 1 calc R U P A 1

loop_
_atom_site_aniso_label
_atom_site_aniso_U_11
_atom_site_aniso_U_22
_atom_site_aniso_U_33
_atom_site_aniso_U_23
_atom_site_aniso_U_13
_atom_site_aniso_U_12
Cu1 0.0210(3) 0.0215(3) 0.0175(3) -0.0047(2) 0.0034(2) -0.0088(2)
N1 0.0179(18) 0.0226(19) 0.0197(17) -0.0075(15) 0.0043(14) -0.0074(15)
N2 0.0115(17) 0.028(2) 0.0197(17) -0.0051(16) 0.0015(13) -0.0085(15)
N3 0.0158(18) 0.029(2) 0.0248(18) -0.0104(17) 0.0043(14) -0.0102(16)
N4 0.0163(18) 0.027(2) 0.0185(17) -0.0079(16) 0.0028(13) -0.0120(15)
N5 0.023(2) 0.036(2) 0.0262(19) -0.0059(18) 0.0033(16) -0.0207(18)
C1 0.025(3) 0.069(4) 0.023(2) -0.020(3) 0.0040(19) -0.019(3)
C1S 0.036(3) 0.068(4) 0.042(3) -0.030(3) 0.013(2) -0.028(3)
C2 0.020(2) 0.066(4) 0.033(3) -0.028(3) 0.0076(19) -0.022(2)
C3 0.019(2) 0.018(2) 0.018(2) -0.0031(17) 0.0026(16) -0.0076(17)
C4 0.021(2) 0.040(3) 0.022(2) -0.017(2) 0.0065(17) -0.016(2)
C5 0.018(2) 0.043(3) 0.025(2) -0.017(2) 0.0075(17) -0.017(2)
C6 0.015(2) 0.022(2) 0.0177(19) -0.0036(18) 0.0010(16) -0.0068(17)
C7 0.016(2) 0.019(2) 0.020(2) -0.0049(18) 0.0004(16) -0.0061(17)
C8 0.019(2) 0.018(2) 0.019(2) -0.0042(18) 0.0010(16) -0.0097(17)
C9 0.025(2) 0.035(3) 0.023(2) -0.013(2) 0.0045(18) -0.016(2)
C10 0.027(3) 0.052(3) 0.028(2) -0.015(2) 0.000(2) -0.024(2)
C11 0.022(2) 0.028(2) 0.025(2) -0.005(2) 0.0055(18) -0.013(2)
C12 0.018(2) 0.030(2) 0.017(2) -0.0055(19) 0.0004(16) -0.0101(19)
C13 0.025(2) 0.023(2) 0.0173(19) -0.0095(18) 0.0042(17) -0.0119(19)
C14 0.025(2) 0.024(2) 0.018(2) -0.0069(19) -0.0002(17) -0.0096(19)
C15 0.025(2) 0.036(3) 0.029(2) -0.016(2) 0.0080(19) -0.011(2)
C16 0.037(3) 0.041(3) 0.033(3) -0.018(2) 0.018(2) -0.023(2)
C17 0.055(4) 0.028(3) 0.037(3) -0.006(2) 0.020(3) -0.023(3)
C18 0.039(3) 0.023(3) 0.036(3) -0.008(2) 0.007(2) -0.010(2)
C19 0.019(2) 0.021(2) 0.028(2) -0.0065(19) -0.0025(18) -0.0059(18)
C20 0.031(3) 0.035(3) 0.034(3) -0.009(2) -0.006(2) -0.009(2)
C21 0.055(4) 0.056(4) 0.042(3) -0.009(3) -0.023(3) -0.020(3)
C22 0.034(3) 0.050(4) 0.077(4) -0.020(3) -0.028(3) -0.010(3)
C23 0.017(3) 0.057(4) 0.071(4) -0.026(3) -0.005(3) -0.006(2)
C24 0.025(3) 0.042(3) 0.037(3) -0.015(2) -0.003(2) -0.008(2)
C25 0.015(2) 0.022(2) 0.026(2) -0.0096(19) 0.0016(16) -0.0075(17)
C26 0.022(2) 0.032(3) 0.028(2) -0.011(2) 0.0019(18) -0.012(2)
C27 0.029(3) 0.054(3) 0.030(2) -0.023(2) 0.003(2) -0.021(2)
C28 0.027(3) 0.046(3) 0.059(3) -0.037(3) 0.002(2) -0.015(2)
C29 0.027(3) 0.024(3) 0.066(4) -0.023(3) -0.011(2) -0.002(2)
C30 0.030(3) 0.027(3) 0.038(3) -0.010(2) -0.014(2) -0.005(2)
P1 0.0179(5) 0.0178(5) 0.0179(5) -0.0045(4) -0.0001(4) -0.0067(4)
O1S 0.0253(19) 0.067(3) 0.0296(17) -0.0124(18) 0.0006(14) -0.0290(19)
I1 0.01994(15) 0.02684(16) 0.01836(13) -0.00890(12) -0.00137(10) -0.00703(11)

loop_
_atom_type_symbol
_atom_type_description
_atom_type_scat_dispersion_real
_atom_type_scat_dispersion_imag
_atom_type_scat_source
C C 0.0033 0.0016 'International Tables Vol C Tables 4.2.6.8 and 6.1.1.4'
H H 0.0000 0.0000 'International Tables Vol C Tables 4.2.6.8 and 6.1.1.4'
Cu Cu 0.3201 1.2651 'International Tables Vol C Tables 4.2.6.8 and 6.1.1.4'
I I -0.4742 1.8119 'International Tables Vol C Tables 4.2.6.8 and 6.1.1.4'
N N 0.0061 0.0033 'International Tables Vol C Tables 4.2.6.8 and 6.1.1.4'
O O 0.0106 0.0060 'International Tables Vol C Tables 4.2.6.8 and 6.1.1.4'
P P 0.1023 0.0942 'International Tables Vol C Tables 4.2.6.8 and 6.1.1.4'

loop_
_geom_angle_atom_site_label_1
_geom_angle_atom_site_label_2
_geom_angle_atom_site_label_3
_geom_angle
_geom_angle_site_symmetry_1
_geom_angle_site_symmetry_3
_geom_angle_publ_flag
N1 Cu1 P1 111.88(10) . . ?
N1 Cu1 I1 104.86(9) . . ?
P1 Cu1 I1 107.54(3) . . ?
N1 Cu1 I1 102.72(9) . 2_756 ?
P1 Cu1 I1 114.87(3) . 2_756 ?
I1 Cu1 I1 114.52(2) . 2_756 ?
N1 Cu1 Cu1 116.14(10) . 2_756 ?
P1 Cu1 Cu1 131.89(4) . 2_756 ?
I1 Cu1 Cu1 57.414(18) . 2_756 ?
I1 Cu1 Cu1 57.102(18) 2_756 2_756 ?
C1 N1 C5 116.6(4) . . ?
C1 N1 Cu1 121.1(3) . . ?
C5 N1 Cu1 121.8(3) . . ?
C6 N2 N3 109.9(3) . . ?
C6 N2 H2 125.1 . . ?
N3 N2 H2 125.1 . . ?
C7 N3 N2 102.2(3) . . ?
C6 N4 C7 102.4(3) . . ?
C10 N5 C11 115.7(4) . . ?
N1 C1 C2 123.4(4) . . ?
N1 C1 H1 118.3 . . ?
C2 C1 H1 118.3 . . ?
O1S C1S H1SA 109.5 . . ?
O1S C1S H1SB 109.5 . . ?
H1SA C1S H1SB 109.5 . . ?
O1S C1S H1SC 109.5 . . ?
H1SA C1S H1SC 109.5 . . ?
H1SB C1S H1SC 109.5 . . ?
C3 C2 C1 119.6(4) . . ?
C3 C2 H2A 120.2 . . ?
C1 C2 H2A 120.2 . . ?
C2 C3 C4 117.7(4) . . ?
C2 C3 C6 119.5(4) . . ?
C4 C3 C6 122.8(4) . . ?
C3 C4 C5 119.3(4) . . ?
C3 C4 H4 120.3 . . ?
C5 C4 H4 120.3 . . ?
N1 C5 C4 123.3(4) . . ?
N1 C5 H5 118.3 . . ?
C4 C5 H5 118.3 . . ?
N4 C6 N2 110.7(3) . . ?
N4 C6 C3 124.1(4) . . ?
N2 C6 C3 125.2(3) . . ?
N3 C7 N4 114.9(4) . . ?
N3 C7 C8 122.8(4) . . ?
N4 C7 C8 122.3(4) . . ?
C9 C8 C12 118.0(4) . . ?
C9 C8 C7 119.8(4) . . ?
C12 C8 C7 122.1(4) . . ?
C10 C9 C8 117.9(4) . . ?
C10 C9 H9 121.1 . . ?
C8 C9 H9 121.1 . . ?
N5 C10 C9 125.3(4) . . ?
N5 C10 H10 117.4 . . ?
C9 C10 H10 117.4 . . ?
N5 C11 C12 123.8(4) . . ?
N5 C11 H11 118.1 . . ?
C12 C11 H11 118.1 . . ?
C11 C12 C8 119.3(4) . . ?
C11 C12 H12 120.3 . . ?
C8 C12 H12 120.3 . . ?
C18 C13 C14 118.7(4) . . ?
C18 C13 P1 124.5(3) . . ?
C14 C13 P1 116.8(3) . . ?
C15 C14 C13 120.3(4) . . ?
C15 C14 H14 119.8 . . ?
C13 C14 H14 119.8 . . ?
C16 C15 C14 120.0(4) . . ?
C16 C15 H15 120.0 . . ?
C14 C15 H15 120.0 . . ?
C15 C16 C17 120.3(4) . . ?
C15 C16 H16 119.9 . . ?
C17 C16 H16 119.9 . . ?
C16 C17 C18 119.9(5) . . ?
C16 C17 H17 120.1 . . ?
C18 C17 H17 120.1 . . ?
C17 C18 C13 120.9(5) . . ?
C17 C18 H18 119.6 . . ?
C13 C18 H18 119.6 . . ?
C20 C19 C24 119.1(4) . . ?
C20 C19 P1 123.4(4) . . ?
C24 C19 P1 117.3(3) . . ?
C19 C20 C21 119.2(5) . . ?
C19 C20 H20 120.4 . . ?
C21 C20 H20 120.4 . . ?
C22 C21 C20 121.6(5) . . ?
C22 C21 H21 119.2 . . ?
C20 C21 H21 119.2 . . ?
C23 C22 C21 119.1(5) . . ?
C23 C22 H22 120.5 . . ?
C21 C22 H22 120.5 . . ?
C22 C23 C24 120.3(5) . . ?
C22 C23 H23 119.8 . . ?
C24 C23 H23 119.8 . . ?
C23 C24 C19 120.8(5) . . ?
C23 C24 H24 119.6 . . ?
C19 C24 H24 119.6 . . ?
C30 C25 C26 118.8(4) . . ?
C30 C25 P1 123.4(3) . . ?
C26 C25 P1 117.8(3) . . ?
C25 C26 C27 120.4(4) . . ?
C25 C26 H26 119.8 . . ?
C27 C26 H26 119.8 . . ?
C28 C27 C26 120.2(4) . . ?
C28 C27 H27 119.9 . . ?
C26 C27 H27 119.9 . . ?
C27 C28 C29 119.8(4) . . ?
C27 C28 H28 120.1 . . ?
C29 C28 H28 120.1 . . ?
C30 C29 C28 119.8(4) . . ?
C30 C29 H29 120.1 . . ?
C28 C29 H29 120.1 . . ?
C25 C30 C29 120.9(4) . . ?
C25 C30 H30 119.5 . . ?
C29 C30 H30 119.5 . . ?
C25 P1 C13 104.50(18) . . ?
C25 P1 C19 102.03(19) . . ?
C13 P1 C19 105.15(19) . . ?
C25 P1 Cu1 114.46(14) . . ?
C13 P1 Cu1 115.23(14) . . ?
C19 P1 Cu1 114.05(14) . . ?
C1S O1S H1S 109.5 . . ?
Cu1 I1 Cu1 65.48(2) . 2_756 ?
C2S O2S O2S 66.4(9) . 2_656 ?
C2S O2S C2S 117.6(10) . 2_656 ?
O2S O2S C2S 51.2(6) 2_656 2_656 ?
C2S O2S H2S 109.5 . . ?
O2S O2S H2S 152.2 2_656 . ?
C2S O2S H2S 124.9 2_656 . ?
O2S C2S O2S 62.4(10) . 2_656 ?
O2S C2S H2SA 109.5 . . ?
O2S C2S H2SA 74.1 2_656 . ?
O2S C2S H2SB 109.5 . . ?
O2S C2S H2SB 75.4 2_656 . ?
H2SA C2S H2SB 109.5 . . ?
O2S C2S H2SC 109.5 . . ?
O2S C2S H2SC 171.8 2_656 . ?
H2SA C2S H2SC 109.5 . . ?
H2SB C2S H2SC 109.5 . . ?

loop_
_geom_bond_atom_site_label_1
_geom_bond_atom_site_label_2
_geom_bond_distance
_geom_bond_site_symmetry_2
_geom_bond_publ_flag
Cu1 N1 2.050(3) . ?
Cu1 P1 2.2362(12) . ?
Cu1 I1 2.6694(6) . ?
Cu1 I1 2.6787(6) 2_756 ?
Cu1 Cu1 2.8926(10) 2_756 ?
N1 C1 1.336(5) . ?
N1 C5 1.342(5) . ?
N2 C6 1.333(5) . ?
N2 N3 1.359(4) . ?
N2 H2 0.8800 . ?
N3 C7 1.327(5) . ?
N4 C6 1.326(5) . ?
N4 C7 1.359(5) . ?
N5 C10 1.336(6) . ?
N5 C11 1.342(5) . ?
C1 C2 1.381(6) . ?
C1 H1 0.9500 . ?
C1S O1S 1.417(5) . ?
C1S H1SA 0.9800 . ?
C1S H1SB 0.9800 . ?
C1S H1SC 0.9800 . ?
C2 C3 1.374(6) . ?
C2 H2A 0.9500 . ?
C3 C4 1.381(5) . ?
C3 C6 1.473(5) . ?
C4 C5 1.382(5) . ?
C4 H4 0.9500 . ?
C5 H5 0.9500 . ?
C7 C8 1.472(5) . ?
C8 C9 1.388(5) . ?
C8 C12 1.391(5) . ?
C9 C10 1.384(6) . ?
C9 H9 0.9500 . ?
C10 H10 0.9500 . ?
C11 C12 1.379(5) . ?
C11 H11 0.9500 . ?
C12 H12 0.9500 . ?
C13 C18 1.386(6) . ?
C13 C14 1.395(6) . ?
C13 P1 1.832(4) . ?
C14 C15 1.389(6) . ?
C14 H14 0.9500 . ?
C15 C16 1.373(6) . ?
C15 H15 0.9500 . ?
C16 C17 1.381(7) . ?
C16 H16 0.9500 . ?
C17 C18 1.381(6) . ?
C17 H17 0.9500 . ?
C18 H18 0.9500 . ?
C19 C20 1.379(6) . ?
C19 C24 1.391(6) . ?
C19 P1 1.837(4) . ?
C20 C21 1.394(7) . ?
C20 H20 0.9500 . ?
C21 C22 1.373(8) . ?
C21 H21 0.9500 . ?
C22 C23 1.371(8) . ?
C22 H22 0.9500 . ?
C23 C24 1.381(6) . ?
C23 H23 0.9500 . ?
C24 H24 0.9500 . ?
C25 C30 1.384(6) . ?
C25 C26 1.393(6) . ?
C25 P1 1.829(4) . ?
C26 C27 1.397(6) . ?
C26 H26 0.9500 . ?
C27 C28 1.372(7) . ?
C27 H27 0.9500 . ?
C28 C29 1.393(7) . ?
C28 H28 0.9500 . ?
C29 C30 1.387(6) . ?
C29 H29 0.9500 . ?
C30 H30 0.9500 . ?
O1S H1S 0.8400 . ?
O2S C2S 1.415(9) . ?
O2S O2S 1.61(2) 2_656 ?
O2S C2S 1.664(17) 2_656 ?
O2S H2S 0.8400 . ?
C2S H2SA 0.9800 . ?
C2S H2SB 0.9800 . ?
C2S H2SC 0.9800 . ?
